data_7702610
loop_
_publ_author_name
'Weymann-Schildknetch, Sandrine'
'Henry, Marc'

_publ_section_title
;
 Mechanistic aspects of the hydrolysis and condensation of titanium
 alkoxides complexed by tripodal ligands&#x2020;
;
_journal_issue 16
_journal_name_full 'Journal of the Chemical Society, Dalton Transactions'
_journal_page_first 2425
_journal_paper_doi 10.1039/b103398k
_journal_year 2001
_chemical_formula_moiety C38H82N2O20Ti4
_chemical_formula_sum 'C38 H82 N2 O20 Ti4'
_chemical_formula_weight 1078.7
_space_group_IT_number 14
_space_group_name_Hall '-P 2yn'
_space_group_name_H-M_alt 'P 1 21/n 1'
_symmetry_cell_setting monoclinic
_symmetry_space_group_name_H-M 'P 1 21/n 1'
_cell_angle_alpha 90.0
_cell_angle_beta 96.19(2)
_cell_angle_gamma 90.0
_cell_formula_units_Z 2
_cell_length_a 13.970(4)
_cell_length_b 11.088(3)
_cell_length_c 17.488(5)
_cell_measurement_reflns_used 25
_cell_measurement_temperature 173
_cell_measurement_theta_max 54
_cell_measurement_theta_min 3
_cell_volume 2693.1(13)
_diffrn_ambient_temperature 173
_diffrn_measurement_device 'Philips PW1100/16'
_diffrn_measurement_method \q/2\q
_diffrn_radiation_monochromator graphite
_diffrn_radiation_source xray_tube
_diffrn_radiation_type Cu-K\a
_diffrn_radiation_wavelength 1.5418
_diffrn_reflns_limit_h_max 18
_diffrn_reflns_limit_h_min -18
_diffrn_reflns_limit_k_max 13
_diffrn_reflns_limit_k_min 0
_diffrn_reflns_limit_l_max 17
_diffrn_reflns_limit_l_min 0
_diffrn_reflns_theta_max 54
_diffrn_reflns_theta_min 3
_exptl_absorpt_coefficient_mu 54.840
_exptl_crystal_colour colorless
_exptl_crystal_density_diffrn 1.330
_exptl_crystal_density_method none
_exptl_crystal_description prism
_exptl_crystal_size_max 0.25
_exptl_crystal_size_mid 0.20
_exptl_crystal_size_min 0.20
_refine_diff_density_max 1.37
_refine_diff_density_min 0.81
_refine_ls_abs_structure_details ' ?'
_refine_ls_extinction_method none
_refine_ls_goodness_of_fit_obs 1.406
_refine_ls_hydrogen_treatment included_not_refined
_refine_ls_matrix_type full
_refine_ls_number_constraints 8
_refine_ls_number_parameters 289
_refine_ls_number_reflns 6263
_refine_ls_number_restraints 0
_refine_ls_R_factor_obs 0.043
_refine_ls_shift/esd_max 0.07
_refine_ls_shift/esd_mean 0.08
_refine_ls_structure_factor_coef F
_refine_ls_weighting_details 'w = 4Fo^2^/(\s^2^(Fo^2^) + 0.0064 Fo^4^)'
_refine_ls_weighting_scheme calc
_refine_ls_wR_factor_obs 0.063
_reflns_number_observed 2622
_reflns_number_total 3552
_reflns_observed_criterion >3.0\s(I)
_cod_data_source_file b103398k.txt
_cod_data_source_block ST821
_cod_depositor_comments
;
The following automatic conversions were performed:

data item '_refine_ls_weighting_scheme' value '4Fo^2^/(\s^2^(Fo^2^) +
0.0064 Fo^4^)' was changed to 'calc'. A new data item
'_refine_ls_weighting_details' was created with the value set to 'w =
4Fo^2^/(\s^2^(Fo^2^) + 0.0064 Fo^4^)'.

Automatic conversion script
Id: cif_fix_values 6909 2019-04-08 15:41:33Z antanas 
;
_cod_original_cell_volume 3101(1)
_cod_original_sg_symbol_H-M P21/n
_cod_original_formula_sum C38H82N2O20Ti4
_cod_database_code 7702610

loop_
_symmetry_equiv_pos_as_xyz
x,y,z
1/2-x,1/2+y,1/2-z
-x,-y,-z
1/2+x,1/2-y,1/2+z

loop_
_atom_site_aniso_label
_atom_site_aniso_U_11
_atom_site_aniso_U_22
_atom_site_aniso_U_33
_atom_site_aniso_U_12
_atom_site_aniso_U_13
_atom_site_aniso_U_23
_atom_site_aniso_type_symbol
TI1 0.0250(3) 0.0297(3) 0.0339(3) 0.0002(3) 0.0025(3) 0.0003(3) Ti
TI2 0.0269(3) 0.0303(3) 0.0302(3) 0.0009(3) 0.0006(3) 0.0046(3) Ti
O1 0.030(1) 0.046(1) 0.050(1) 0.007(1) 0.002(1) 0.008(1) O
C1 0.037(2) 0.110(4) 0.069(3) 0.013(3) 0.004(2) 0.040(3) C
C2 0.066(3) 0.099(4) 0.158(6) 0.036(3) 0.006(4) 0.040(4) C
C3 0.074(4) 0.162(6) 0.089(4) 0.015(4) 0.036(3) 0.028(4) C
O2 0.033(1) 0.044(1) 0.035(1) 0.004(1) 0.006(1) 0.004(1) O
C4 0.032(2) 0.058(3) 0.046(2) 0.002(2) 0.008(2) 0.011(2) C
C5 0.051(2) 0.091(4) 0.057(3) 0.002(3) 0.025(2) 0.009(3) C
C6 0.057(3) 0.060(3) 0.093(3) 0.010(2) 0.023(2) 0.028(3) C
O3 0.035(1) 0.038(1) 0.042(1) 0.011(1) 0.008(1) 0.001(1) O
C7 0.044(2) 0.051(2) 0.054(2) 0.014(2) 0.013(2) 0.003(2) C
C8 0.067(3) 0.065(3) 0.086(3) 0.007(3) 0.025(2) 0.025(3) C
C9 0.135(4) 0.125(4) 0.090(4) 0.094(3) 0.025(3) 0.034(3) C
O4 0.027(1) 0.019(1) 0.034(1) 0.003(1) 0.005(1) 0.000(1) O
C10 0.032(2) 0.028(2) 0.043(2) 0.001(2) 0.009(2) 0.003(2) C
C11 0.029(2) 0.024(2) 0.056(2) 0.001(2) 0.011(2) 0.009(2) C
C12 0.045(2) 0.037(2) 0.038(2) 0.013(2) 0.011(2) 0.012(2) C
O5 0.027(1) 0.033(1) 0.031(1) 0.006(1) 0.003(1) 0.000(1) O
N1 0.052(2) 0.035(2) 0.086(2) 0.012(2) 0.029(2) 0.020(2) N
O6 0.085(2) 0.042(2) 0.146(3) 0.019(2) 0.032(2) 0.012(2) O
O7 0.107(3) 0.069(2) 0.129(3) 0.004(2) 0.017(2) 0.060(2) O
C13 0.033(2) 0.021(2) 0.056(2) 0.001(2) 0.004(2) 0.004(2) C
O8 0.028(1) 0.025(1) 0.036(1) 0.002(1) 0.005(1) 0.003(1) O
O9 0.041(1) 0.048(2) 0.029(1) 0.010(1) 0.004(1) 0.001(1) O
C14 0.042(2) 0.059(3) 0.035(2) 0.011(2) 0.011(2) 0.003(2) C
C15 0.069(3) 0.073(3) 0.041(2) 0.017(3) 0.012(2) 0.009(2) C
C16 0.068(3) 0.093(4) 0.044(2) 0.027(3) 0.013(2) 0.016(2) C
O10 0.031(1) 0.045(1) 0.048(1) 0.001(1) 0.000(1) 0.015(1) O
C17 0.039(2) 0.067(3) 0.080(3) 0.005(2) 0.000(2) 0.049(2) C
C18 0.064(3) 0.153(5) 0.062(3) 0.009(4) 0.021(3) 0.047(3) C
C19 0.061(3) 0.076(3) 0.157(5) 0.020(3) 0.002(3) 0.063(3) C

loop_
_atom_site_label
_atom_site_fract_x
_atom_site_fract_y
_atom_site_fract_z
_atom_site_U_iso_or_equiv
_atom_site_thermal_displace_type
_atom_site_type_symbol
TI1 0.80928(4) -0.07990(6) 1.02252(4) 2.33(1) Biso Ti
TI2 0.95706(4) 0.04944(6) 0.90746(4) 2.32(1) Biso Ti
O1 0.7227(2) 0.0230(2) 0.9768(2) 3.32(6) Biso O
C1 0.6564(3) 0.0554(5) 0.9138(3) 5.7(1) Biso C
C2 0.5886(4) 0.1490(6) 0.9388(4) 8.6(2) Biso C
C3 0.6026(4) -0.0527(7) 0.8799(4) 8.8(2) Biso C
O2 0.7813(2) -0.0520(2) 1.1202(1) 2.95(5) Biso O
C4 0.6915(3) -0.0144(4) 1.1457(2) 3.56(9) Biso C
C5 0.6743(3) -0.0833(5) 1.2169(3) 5.1(1) Biso C
C6 0.6926(3) 0.1197(5) 1.1581(3) 5.4(1) Biso C
O3 0.7513(2) -0.2240(2) 1.0026(1) 3.02(5) Biso O
C7 0.6860(3) -0.3007(4) 1.0361(2) 3.87(9) Biso C
C8 0.7387(4) -0.3682(5) 1.1029(3) 5.6(1) Biso C
C9 0.6366(5) -0.3794(6) 0.9771(4) 9.1(2) Biso C
O4 0.9286(2) 0.0582(2) 1.0267(1) 2.09(5) Biso O
C10 0.9151(2) 0.1763(3) 1.0562(2) 2.70(8) Biso C
C11 1.0068(2) 0.2537(3) 1.0561(2) 2.83(8) Biso C
C12 1.0930(3) 0.2077(3) 1.1082(2) 3.11(8) Biso C
O5 1.1230(2) 0.0929(2) 1.0822(1) 2.40(5) Biso O
N1 0.9795(2) 0.3765(3) 1.0857(2) 4.42(8) Biso N
O6 0.9141(3) 0.4318(3) 1.0482(2) 7.1(1) Biso O
O7 1.0210(3) 0.4141(3) 1.1441(2) 8.0(1) Biso O
C13 1.0351(3) 0.2773(3) 0.9741(2) 2.91(8) Biso C
O8 1.0600(2) 0.1680(2) 0.9397(1) 2.32(5) Biso O
O9 0.9968(2) 0.0085(2) 0.8191(1) 3.13(5) Biso O
C14 1.0440(3) -0.0023(4) 0.7505(2) 3.54(9) Biso C
C15 1.0588(3) 0.1213(5) 0.7196(2) 4.8(1) Biso C
C16 0.9853(4) -0.0848(5) 0.6944(3) 5.4(1) Biso C
O10 0.8691(2) 0.1626(2) 0.8796(1) 3.26(6) Biso O
C17 0.8490(3) 0.2491(4) 0.8194(3) 4.9(1) Biso C
C18 0.7937(4) 0.1880(6) 0.7498(3) 7.5(2) Biso C
C19 0.7969(4) 0.3546(5) 0.8478(4) 7.8(1) Biso C
H1 0.6905 0.0883 0.8745 7 Biso H
H2 0.5437 0.1709 0.8963 11 Biso H
H3 0.5550 0.1170 0.9786 11 Biso H
H4 0.6241 0.2181 0.9571 11 Biso H
H5 0.5584 -0.0281 0.8375 11 Biso H
H6 0.6469 -0.1089 0.8627 11 Biso H
H7 0.5683 -0.0893 0.9178 11 Biso H
H8 0.6394 -0.0317 1.1077 4 Biso H
H9 0.6149 -0.0585 1.2338 6 Biso H
H10 0.6718 -0.1671 1.2057 6 Biso H
H11 0.7252 -0.0677 1.2562 6 Biso H
H12 0.6332 0.1443 1.1749 7 Biso H
H13 0.7439 0.1402 1.1959 7 Biso H
H14 0.7013 0.1592 1.1111 7 Biso H
H15 0.6371 -0.2547 1.0563 5 Biso H
H16 0.6948 -0.4194 1.1252 7 Biso H
H17 0.7885 -0.4153 1.0851 7 Biso H
H18 0.7657 -0.3121 1.1403 7 Biso H
H19 0.5930 -0.4304 0.9999 11 Biso H
H20 0.6020 -0.3316 0.9383 11 Biso H
H21 0.6827 -0.4272 0.9548 11 Biso H
H22 0.8990 0.1697 1.1074 3 Biso H
H23 0.8639 0.2146 1.0251 3 Biso H
H24 1.0759 0.1999 1.1590 4 Biso H
H25 1.1445 0.2635 1.1077 4 Biso H
H26 1.0886 0.3305 0.9772 3 Biso H
H27 0.9822 0.3129 0.9435 3 Biso H
H28 1.1058 -0.0380 0.7603 4 Biso H
H29 1.0899 0.1154 0.6740 6 Biso H
H30 0.9981 0.1598 0.7081 6 Biso H
H31 1.0975 0.1672 0.7569 6 Biso H
H32 1.0161 -0.0923 0.6488 6 Biso H
H33 0.9801 -0.1620 0.7171 6 Biso H
H34 0.9227 -0.0517 0.6821 6 Biso H
H35 0.9072 0.2793 0.8033 6 Biso H
H36 0.7802 0.2453 0.7096 9 Biso H
H37 0.8314 0.1243 0.7323 9 Biso H
H38 0.7349 0.1562 0.7639 9 Biso H
H39 0.7839 0.4114 0.8074 10 Biso H
H40 0.7380 0.3282 0.8647 10 Biso H
H41 0.8356 0.3912 0.8894 10 Biso H

loop_
_atom_type_symbol
_atom_type_scat_dispersion_real
_atom_type_scat_dispersion_imag
_atom_type_scat_source
C 0.002 0.002 International_Tables_Vol_IV_Table_2.3.1
H 0.000 0.000 International_Tables_Vol_IV_Table_2.3.1
O 0.008 0.006 International_Tables_Vol_IV_Table_2.3.1
Ti 0.248 0.446 International_Tables_Vol_IV_Table_2.3.1

loop_
_geom_angle_atom_site_label_1
_geom_angle_atom_site_label_2
_geom_angle_atom_site_label_3
_geom_angle
O1 TI1 O2 96.21(9)
O4 TI2 O8 75.46(6)
O1 TI1 O3 102.10(9)
O4 TI2 O9 92.27(8)
O1 TI1 O4 92.49(8)
O4 TI2 O10 163.02(8)
O1 TI1 O5 90.02(8)
O5 TI2 O8 155.91(7)
O1 TI1 O8 162.76(8)
O5 TI2 O9 96.36(8)
O2 TI1 O3 101.22(8)
O5 TI2 O10 102.05(8)
O2 TI1 O4 94.97(8)
O8 TI2 O9 97.68(8)
O2 TI1 O5 165.37(8)
O8 TI2 O10 93.92(8)
O2 TI1 O8 92.94(7)
O9 TI2 O10 102.40(9)
O3 TI1 O4 156.77(7)
TI1 O1 C1 150.4(2)
O3 TI1 O5 90.33(7)
O1 C1 C2 109.4(4)
O3 TI1 O8 90.36(8)
O1 C1 C3 111.4(3)
O4 TI1 O5 71.48(6)
C2 C1 C3 111.2(4)
O4 TI1 O8 72.13(6)
TI1 O2 C4 128.6(2)
O5 TI1 O8 77.90(6)
O2 C4 C5 109.5(3)
O4 TI2 O4 73.79(7)
O2 C4 C6 109.5(3)
O4 TI2 O5 77.32(7)
C5 C4 C6 112.6(3)
O4 TI2 O8 84.22(6)
TI1 O3 C7 138.1(2)
O4 TI2 O9 165.06(8)
O3 C7 C8 109.6(3)
O4 TI2 O10 92.22(7)
O3 C7 C9 110.0(3)
O4 TI2 O5 84.52(7)
C8 C7 C9 113.7(4)
TI1 O4 TI2 98.64(7)
C11 N1 O6 117.6(3)
TI1 O4 TI2 98.05(6)
C11 N1 O7 119.3(3)
TI1 O4 C10 120.5(1)
O6 N1 O7 123.1(3)
TI2 O4 TI2 106.21(7)
N1 O6 O7 28.0(2)
TI2 O4 C10 115.7(1)
N1 O7 O6 28.9(2)
TI2 O4 C10 115.0(1)
C11 C13 O8 110.3(2)
O4 C10 C11 111.6(2)
TI1 O8 TI2 110.99(8)
C10 C11 C12 114.7(2)
TI1 O8 C13 120.5(2)
C10 C11 N1 105.0(2)
TI2 O8 C13 119.1(1)
C10 C11 C13 113.0(2)
TI2 O9 C14 166.9(2)
C12 C11 N1 107.9(2)
O9 C14 C15 108.6(3)
C12 C11 C13 110.3(2)
O9 C14 C16 109.0(2)
N1 C11 C13 105.2(2)
C15 C14 C16 113.9(3)
C11 C12 O5 110.4(2)
TI2 O10 C17 138.3(2)
TI1 O5 TI2 109.45(8)
O10 C17 C18 109.4(3)
TI1 O5 C12 120.0(1)
O10 C17 C19 110.1(3)
TI2 O5 C12 120.0(1)
C18 C17 C19 113.0(3)

loop_
_geom_bond_atom_site_label_1
_geom_bond_atom_site_label_2
_geom_bond_distance
TI1 O1 1.788(2)
C7 C8 1.511(5)
TI1 O2 1.819(2)
C7 C9 1.466(5)
TI1 O3 1.808(2)
O4 C10 1.428(3)
TI1 O4 2.258(2)
C10 C11 1.542(4)
TI1 O5 2.155(2)
C11 C12 1.518(4)
TI1 O8 2.113(2)
C11 N1 1.520(4)
TI2 O4 2.167(2)
C11 C13 1.550(4)
TI2 O4 2.215(2)
C12 O5 1.430(3)
TI2 O5 1.953(2)
N1 O6 1.231(4)
TI2 O8 1.984(2)
N1 O7 1.192(4)
TI2 O9 1.757(2)
O6 O7 2.131(5)
TI2 O10 1.786(2)
C13 O8 1.413(3)
O1 C1 1.407(4)
O9 C14 1.435(3)
C1 C2 1.501(6)
C14 C15 1.496(5)
C1 C3 1.502(6)
C14 C16 1.515(5)
O2 C4 1.439(3)
O10 C17 1.430(3)
C4 C5 1.502(5)
C17 C18 1.528(6)
C4 C6 1.502(5)
C17 C19 1.491(6)
O3 C7 1.419(3)
